data_7059690
loop_
_publ_author_name
'Yang, Xiuqin'
'Jin, Jing'
'Guo, Zhuming'
'Xiao, Zhiyin'
'Chen, Naiwen'
'Jiang, Xiujuan'
'He, Yi'
'Liu, Xiaoming'

_publ_section_title
;
 The monoiron anion fac-[Fe(CO)3I3]&#x2212; and its organic aminium salts:
 their preparation, CO-release, and cytotoxicity
;
_journal_issue 25
_journal_name_full 'New Journal of Chemistry'
_journal_page_first 10300
_journal_page_last 10308
_journal_paper_doi 10.1039/D0NJ01182G
_journal_volume 44
_journal_year 2020
_chemical_formula_moiety 'C3 Fe I3 O3, C3 H10 N'
_chemical_formula_sum 'C6 H10 Fe I3 N O3'
_chemical_formula_weight 580.70
_chemical_name_systematic 'salt 2'
_chemical_properties_physical Air-sensitive,Heat-sensitive,Light-sensitive,Photo-sensitive
_space_group_crystal_system monoclinic
_space_group_IT_number 14
_space_group_name_Hall '-P 2ybc'
_space_group_name_H-M_alt 'P 1 21/c 1'
_atom_sites_solution_hydrogens geom
_audit_creation_date 2019-10-28
_audit_creation_method
;
Olex2 1.2
(compiled 2018.05.29 svn.r3508 for OlexSys, GUI svn.r5506)
;
_audit_update_record
;
2019-11-02 deposited with the CCDC.	2020-05-20 downloaded from the CCDC.
;
_cell_angle_alpha 90
_cell_angle_beta 108.505(8)
_cell_angle_gamma 90
_cell_formula_units_Z 4
_cell_length_a 12.0358(10)
_cell_length_b 7.9704(3)
_cell_length_c 16.4638(10)
_cell_measurement_reflns_used 2747
_cell_measurement_temperature 293(2)
_cell_measurement_theta_max 24.5860
_cell_measurement_theta_min 3.1300
_cell_volume 1497.71(18)
_computing_cell_refinement 'CrysAlisPro 1.171.39.46 (Rigaku OD, 2018)'
_computing_data_collection 'CrysAlisPro 1.171.39.46 (Rigaku OD, 2018)'
_computing_data_reduction 'CrysAlisPro 1.171.39.46 (Rigaku OD, 2018)'
_computing_molecular_graphics 'Olex2 (Dolomanov et al., 2009)'
_computing_publication_material 'Olex2 (Dolomanov et al., 2009)'
_computing_structure_refinement 'ShelXL (Sheldrick, 2015)'
_computing_structure_solution 'ShelXT (Sheldrick, 2015)'
_diffrn_ambient_temperature 293(2)
_diffrn_detector 'CCD plate'
_diffrn_detector_area_resol_mean 16.0802
_diffrn_detector_type Eos
_diffrn_measured_fraction_theta_full 0.999
_diffrn_measured_fraction_theta_max 0.874
_diffrn_measurement_details
;
List of Runs (angles in degrees, time in seconds):

  # Type    Start    End  Width  t~exp~   \w     \q     \k     \f   Frames
#--------------------------------------------------------------------------
  1  \w    -77.00 -35.00   1.00    2.90    --  -15.74 140.00 -70.00   42
  2  \w    -21.00  23.00   1.00    2.90    --  -15.74 -99.00-180.00   44
  3  \w    -71.00 -31.00   1.00    2.90    --  -15.74 130.00 115.00   40
  4  \w      8.00  70.00   1.00    2.90    --   16.05  57.00 -60.00   62
  5  \w    -31.00  32.00   1.00    2.90    --   16.05 -57.00  60.00   63
  6  \w    -48.00  85.00   1.00    2.90    --   16.05   0.00 -90.00  133
;
_diffrn_measurement_device 'four-circle diffractometer'
_diffrn_measurement_device_type 'Xcalibur, Eos, Gemini'
_diffrn_measurement_method '\w scans'
_diffrn_orient_matrix_type 'CrysAlisPro convention (1999,Acta A55,543-557)'
_diffrn_orient_matrix_UB_11 -0.0611963000
_diffrn_orient_matrix_UB_12 -0.0090074000
_diffrn_orient_matrix_UB_13 -0.0082606000
_diffrn_orient_matrix_UB_21 -0.0085144000
_diffrn_orient_matrix_UB_22 -0.0015046000
_diffrn_orient_matrix_UB_23 -0.0446615000
_diffrn_orient_matrix_UB_31 0.0063936000
_diffrn_orient_matrix_UB_32 -0.0885340000
_diffrn_orient_matrix_UB_33 0.0016117000
_diffrn_radiation_monochromator graphite
_diffrn_radiation_probe x-ray
_diffrn_radiation_type MoK\a
_diffrn_radiation_wavelength 0.71073
_diffrn_reflns_av_R_equivalents 0.0305
_diffrn_reflns_av_unetI/netI 0.0336
_diffrn_reflns_Laue_measured_fraction_full 0.999
_diffrn_reflns_Laue_measured_fraction_max 0.874
_diffrn_reflns_limit_h_max 12
_diffrn_reflns_limit_h_min -15
_diffrn_reflns_limit_k_max 10
_diffrn_reflns_limit_k_min -10
_diffrn_reflns_limit_l_max 20
_diffrn_reflns_limit_l_min -22
_diffrn_reflns_number 12199
_diffrn_reflns_point_group_measured_fraction_full 0.999
_diffrn_reflns_point_group_measured_fraction_max 0.874
_diffrn_reflns_theta_full 25.242
_diffrn_reflns_theta_max 29.317
_diffrn_reflns_theta_min 2.869
_diffrn_source 'fine-focus sealed X-ray tube'
_diffrn_source_type 'Enhance (Mo) X-ray Source'
_exptl_absorpt_coefficient_mu 7.177
_exptl_absorpt_correction_T_max 1.00000
_exptl_absorpt_correction_T_min 0.20725
_exptl_absorpt_correction_type multi-scan
_exptl_absorpt_process_details
;
CrysAlisPro 1.171.39.46 (Rigaku Oxford Diffraction, 2018)
Empirical absorption correction using spherical harmonics,
 implemented in SCALE3 ABSPACK scaling algorithm.
;
_exptl_crystal_colour black
_exptl_crystal_colour_primary black
_exptl_crystal_density_diffrn 2.575
_exptl_crystal_description needle
_exptl_crystal_F_000 1048
_exptl_crystal_recrystallization_method 'Re-crystallisation from solvent: DCM/hexane'
_exptl_crystal_size_max 0.78
_exptl_crystal_size_mid 0.26
_exptl_crystal_size_min 0.11
_refine_diff_density_max 1.393
_refine_diff_density_min -1.429
_refine_diff_density_rms 0.134
_refine_ls_extinction_method none
_refine_ls_goodness_of_fit_ref 1.032
_refine_ls_hydrogen_treatment constr
_refine_ls_matrix_type full
_refine_ls_number_parameters 129
_refine_ls_number_reflns 3575
_refine_ls_number_restraints 16
_refine_ls_restrained_S_all 1.033
_refine_ls_R_factor_all 0.1065
_refine_ls_R_factor_gt 0.0596
_refine_ls_shift/su_max 0.024
_refine_ls_shift/su_mean 0.001
_refine_ls_structure_factor_coef Fsqd
_refine_ls_weighting_details 'w=1/[\s^2^(Fo^2^)+(0.0179P)^2^+13.3054P] where P=(Fo^2^+2Fc^2^)/3'
_refine_ls_weighting_scheme calc
_refine_ls_wR_factor_gt 0.0984
_refine_ls_wR_factor_ref 0.1177
_reflns_Friedel_coverage 0.000
_reflns_number_gt 2166
_reflns_number_total 3575
_reflns_threshold_expression 'I > 2\s(I)'
_cod_data_source_file d0nj01182g2.cif
_cod_data_source_block 180611-yxq-feprico
_cod_depositor_comments
;Adding full bibliography for 7059687--7059690.cif.

 Adding full bibliography for 7059687--7059690.cif.
;
_cod_database_code 7059690
_shelx_shelxl_version_number 2018/3
_chemical_oxdiff_formula 'C H N O Fe I'
_shelx_space_group_comment
;
The symmetry employed for this shelxl refinement is uniquely defined
by the following loop, which should always be used as a source of
symmetry information in preference to the above space-group names.
They are only intended as comments.
;
_shelx_estimated_absorpt_t_max 0.506
_shelx_estimated_absorpt_t_min 0.071
_reflns_odcompleteness_completeness 99.76
_reflns_odcompleteness_iscentric 1
_reflns_odcompleteness_theta 26.32
_olex2_refinement_description
;
1. Fixed Uiso
 At 1.2 times of:
  All C(H,H) groups
 At 1.5 times of:
  All C(H,H,H) groups, All N(H,H,H) groups
2. Restrained distances
 C5-C4
 1.5 with sigma of 0.02
3. Rigid body (RIGU) restrains
 C4, C5, N1, C6
 with sigma for 1-2 distances of 0.004 and sigma for 1-3 distances of 0.004
4.a Secondary CH2 refined with riding coordinates:
 C4(H4A,H4B), C5(H5A,H5B)
4.b Idealised Me refined as rotating group:
 N1(H1A,H1B,H1C), C6(H6A,H6B,H6C)
;
_olex2_submission_special_instructions 'No special instructions were received'
_oxdiff_exptl_absorpt_empirical_details
;
Empirical correction (ABSPACK) includes:
- Absorption correction using spherical harmonics
- Frame scaling
;
_oxdiff_exptl_absorpt_empirical_full_max 2.835
_oxdiff_exptl_absorpt_empirical_full_min 0.523

loop_
_space_group_symop_operation_xyz
'x, y, z'
'-x, y+1/2, -z+1/2'
'-x, -y, -z'
'x, -y-1/2, z-1/2'

loop_
_atom_site_label
_atom_site_type_symbol
_atom_site_fract_x
_atom_site_fract_y
_atom_site_fract_z
_atom_site_U_iso_or_equiv
_atom_site_adp_type
_atom_site_occupancy
_atom_site_site_symmetry_order
_atom_site_calc_flag
_atom_site_refinement_flags_posn
_atom_site_refinement_flags_adp
_atom_site_refinement_flags_occupancy
_atom_site_disorder_assembly
_atom_site_disorder_group
C1 C 0.6702(9) 0.7618(14) 0.6300(7) 0.077(3) Uani 1 1 d . . . . .
C2 C 0.6239(10) 0.8703(15) 0.4740(7) 0.079(3) Uani 1 1 d . . . . .
C3 C 0.6577(11) 0.5446(16) 0.5069(8) 0.089(3) Uani 1 1 d . . . . .
C4 C 0.3141(13) 0.720(3) 0.1912(11) 0.161(7) Uani 1 1 d D U . . .
H4A H 0.332194 0.639684 0.153085 0.193 Uiso 1 1 calc R . . . .
H4B H 0.335138 0.829726 0.174673 0.193 Uiso 1 1 calc R . . . .
C5 C 0.1911(13) 0.720(2) 0.1709(10) 0.132(5) Uani 1 1 d D U . . .
H5A H 0.171260 0.620135 0.196752 0.159 Uiso 1 1 calc R . . . .
H5B H 0.171864 0.814907 0.201108 0.159 Uiso 1 1 calc R . . . .
N1 N 0.1141(10) 0.7269(18) 0.0880(8) 0.149(5) Uani 1 1 d . U . . .
H1A H 0.154518 0.731510 0.051179 0.223 Uiso 1 1 calc GR . . . .
H1B H 0.069207 0.817751 0.081900 0.223 Uiso 1 1 calc GR . . . .
H1C H 0.069201 0.635619 0.077638 0.223 Uiso 1 1 calc GR . . . .
Fe1 Fe 0.73118(12) 0.74026(16) 0.54454(9) 0.0594(3) Uani 1 1 d . . . . .
I1 I 0.84425(8) 1.02259(10) 0.60155(5) 0.0968(3) Uani 1 1 d . . . . .
I2 I 0.89294(8) 0.55028(12) 0.65083(7) 0.1155(4) Uani 1 1 d . . . . .
I3 I 0.82726(8) 0.71491(11) 0.42029(5) 0.0909(3) Uani 1 1 d . . . . .
C6 C 0.3891(14) 0.689(3) 0.2700(10) 0.172(8) Uani 1 1 d . U . . .
H6A H 0.397974 0.570178 0.278551 0.258 Uiso 1 1 calc GR . . . .
H6B H 0.358879 0.736740 0.312260 0.258 Uiso 1 1 calc GR . . . .
H6C H 0.463850 0.738425 0.275213 0.258 Uiso 1 1 calc GR . . . .
O1 O 0.6293(8) 0.7731(12) 0.6817(5) 0.112(3) Uani 1 1 d . . . . .
O2 O 0.5532(8) 0.9517(13) 0.4288(6) 0.115(3) Uani 1 1 d . . . . .
O3 O 0.6142(8) 0.4273(11) 0.4833(6) 0.113(3) Uani 1 1 d . . . . .

loop_
_atom_site_aniso_label
_atom_site_aniso_U_11
_atom_site_aniso_U_22
_atom_site_aniso_U_33
_atom_site_aniso_U_23
_atom_site_aniso_U_13
_atom_site_aniso_U_12
C1 0.065(7) 0.095(8) 0.072(7) 0.011(6) 0.021(6) 0.005(6)
C2 0.064(7) 0.106(9) 0.069(7) -0.003(6) 0.024(6) 0.009(6)
C3 0.077(8) 0.093(9) 0.110(9) -0.019(7) 0.047(7) -0.009(7)
C4 0.105(9) 0.23(2) 0.138(12) 0.013(14) 0.021(9) 0.023(13)
C5 0.108(9) 0.155(14) 0.126(10) 0.025(11) 0.027(8) 0.039(11)
N1 0.092(9) 0.205(14) 0.134(9) -0.066(10) 0.013(7) 0.015(9)
Fe1 0.0505(8) 0.0615(8) 0.0685(8) -0.0025(6) 0.0221(7) -0.0002(6)
I1 0.1188(7) 0.0818(5) 0.0878(5) -0.0206(4) 0.0299(5) -0.0293(5)
I2 0.0727(6) 0.1194(7) 0.1597(9) 0.0727(6) 0.0446(6) 0.0201(5)
I3 0.0949(6) 0.0972(6) 0.0983(6) -0.0151(4) 0.0559(5) -0.0064(5)
C6 0.112(12) 0.27(2) 0.127(12) 0.036(15) 0.026(9) 0.010(15)
O1 0.118(7) 0.151(8) 0.087(6) 0.018(6) 0.059(6) 0.018(6)
O2 0.085(6) 0.151(8) 0.100(6) 0.031(6) 0.017(5) 0.036(6)
O3 0.101(7) 0.088(6) 0.166(9) -0.050(6) 0.065(6) -0.037(5)

loop_
_atom_type_symbol
_atom_type_description
_atom_type_scat_dispersion_real
_atom_type_scat_dispersion_imag
_atom_type_scat_source
C C 0.0033 0.0016 'International Tables Vol C Tables 4.2.6.8 and 6.1.1.4'
H H 0.0000 0.0000 'International Tables Vol C Tables 4.2.6.8 and 6.1.1.4'
Fe Fe 0.3463 0.8444 'International Tables Vol C Tables 4.2.6.8 and 6.1.1.4'
I I -0.4742 1.8119 'International Tables Vol C Tables 4.2.6.8 and 6.1.1.4'
N N 0.0061 0.0033 'International Tables Vol C Tables 4.2.6.8 and 6.1.1.4'
O O 0.0106 0.0060 'International Tables Vol C Tables 4.2.6.8 and 6.1.1.4'

loop_
_geom_angle_atom_site_label_1
_geom_angle_atom_site_label_2
_geom_angle_atom_site_label_3
_geom_angle
_geom_angle_site_symmetry_1
_geom_angle_site_symmetry_3
_geom_angle_publ_flag
O1 C1 Fe1 178.0(11) . . ?
O2 C2 Fe1 178.6(11) . . ?
O3 C3 Fe1 178.9(12) . . ?
H4A C4 H4B 106.4 . . ?
C5 C4 H4A 106.3 . . ?
C5 C4 H4B 106.3 . . ?
C6 C4 H4A 106.3 . . ?
C6 C4 H4B 106.3 . . ?
C6 C4 C5 124.0(17) . . ?
C4 C5 H5A 106.4 . . ?
C4 C5 H5B 106.4 . . ?
H5A C5 H5B 106.5 . . ?
N1 C5 C4 123.8(15) . . ?
N1 C5 H5A 106.4 . . ?
N1 C5 H5B 106.4 . . ?
C5 N1 H1A 109.5 . . ?
C5 N1 H1B 109.5 . . ?
C5 N1 H1C 109.5 . . ?
H1A N1 H1B 109.5 . . ?
H1A N1 H1C 109.5 . . ?
H1B N1 H1C 109.5 . . ?
C1 Fe1 C3 94.3(5) . . ?
C1 Fe1 I1 86.1(4) . . ?
C1 Fe1 I2 86.2(3) . . ?
C1 Fe1 I3 178.2(4) . . ?
C2 Fe1 C1 93.7(5) . . ?
C2 Fe1 C3 96.0(6) . . ?
C2 Fe1 I1 85.4(4) . . ?
C2 Fe1 I2 179.2(4) . . ?
C2 Fe1 I3 86.8(3) . . ?
C3 Fe1 I1 178.4(4) . . ?
C3 Fe1 I2 84.8(4) . . ?
C3 Fe1 I3 87.5(4) . . ?
I1 Fe1 I3 92.14(5) . . ?
I2 Fe1 I1 93.70(5) . . ?
I2 Fe1 I3 93.27(5) . . ?
C4 C6 H6A 109.5 . . ?
C4 C6 H6B 109.5 . . ?
C4 C6 H6C 109.5 . . ?
H6A C6 H6B 109.5 . . ?
H6A C6 H6C 109.5 . . ?
H6B C6 H6C 109.5 . . ?

loop_
_geom_bond_atom_site_label_1
_geom_bond_atom_site_label_2
_geom_bond_distance
_geom_bond_site_symmetry_2
_geom_bond_publ_flag
C1 Fe1 1.790(12) . ?
C1 O1 1.113(12) . ?
C2 Fe1 1.772(12) . ?
C2 O2 1.139(12) . ?
C3 Fe1 1.802(13) . ?
C3 O3 1.082(12) . ?
C4 H4A 0.9700 . ?
C4 H4B 0.9700 . ?
C4 C5 1.411(14) . ?
C4 C6 1.347(18) . ?
C5 H5A 0.9700 . ?
C5 H5B 0.9700 . ?
C5 N1 1.387(16) . ?
N1 H1A 0.8900 . ?
N1 H1B 0.8900 . ?
N1 H1C 0.8900 . ?
Fe1 I1 2.6431(15) . ?
Fe1 I2 2.6425(16) . ?
Fe1 I3 2.6580(15) . ?
C6 H6A 0.9600 . ?
C6 H6B 0.9600 . ?
C6 H6C 0.9600 . ?

loop_
_geom_torsion_atom_site_label_1
_geom_torsion_atom_site_label_2
_geom_torsion_atom_site_label_3
_geom_torsion_atom_site_label_4
_geom_torsion
_geom_torsion_site_symmetry_1
_geom_torsion_site_symmetry_2
_geom_torsion_site_symmetry_3
_geom_torsion_site_symmetry_4
_geom_torsion_publ_flag
C6 C4 C5 N1 -170(2) . . . . ?
